data_2242547
loop_
_publ_author_name
'Kwong, Huey Chong'
'Mahmud Pathi, Imdad'
'Chidan Kumar, C. S.'
'Quah, Ching Kheng'
'Arafath, Md. Azharul'

_publ_section_title
;
 Crystal structure and Hirshfeld surface analysis of a pyridiniminium
 bromide salt: 1-[2-(adamantan-1-yl)-2-oxoethyl]pyridin-4-iminium bromide
;
_journal_coeditor_code RZ5239
_journal_issue 7
_journal_name_full 'Acta Crystallographica Section E'
_journal_page_first 1030
_journal_page_last 1034
_journal_paper_doi 10.1107/S2056989018009131
_journal_volume 74
_journal_year 2018
_chemical_formula_iupac 'C17 H23 N2 O +, Br -'
_chemical_formula_moiety 'C17 H23 N2 O +, Br -'
_chemical_formula_sum 'C17 H23 Br N2 O'
_chemical_formula_weight 351.28
_chemical_name_systematic
;
1-[2-(Adamantan-1-yl)-2-oxoethyl]pyridin-4-iminium bromide
;
_space_group_crystal_system monoclinic
_space_group_IT_number 14
_space_group_name_Hall '-P 2ybc'
_space_group_name_H-M_alt 'P 1 21/c 1'
_symmetry_space_group_name_Hall '-P 2ybc'
_symmetry_space_group_name_H-M 'P 1 21/c 1'
_atom_sites_solution_hydrogens mixed
_audit_creation_method SHELXL-2014/7
_cell_angle_alpha 90
_cell_angle_beta 98.2117(17)
_cell_angle_gamma 90
_cell_formula_units_Z 4
_cell_length_a 18.758(2)
_cell_length_b 7.1508(8)
_cell_length_c 11.9909(14)
_cell_measurement_reflns_used 7278
_cell_measurement_temperature 294
_cell_measurement_theta_max 25.23
_cell_measurement_theta_min 3.05
_cell_volume 1591.9(3)
_computing_cell_refinement
;
SAINT (Bruker, 2012)
;
_computing_data_collection
;
APEX2 (Bruker, 2012)
;
_computing_data_reduction
;
SAINT (Bruker, 2012)
;
_computing_molecular_graphics
;
SHELXL2013 (Sheldrick, 2015) and Mercury (Macrae <i>et al.</i>,
2006)
;
_computing_publication_material
;
SHELXL2013 (Sheldrick, 2015) and PLATON (Spek, 2009)
;
_computing_structure_refinement
;
SHELXL2013 (Sheldrick, 2015)
;
_computing_structure_solution
;
SHELXS97 (Sheldrick, 2008)
;
_diffrn_ambient_temperature 294
_diffrn_measured_fraction_theta_full 1.000
_diffrn_measured_fraction_theta_max 0.999
_diffrn_measurement_device_type
;
Bruker APEXII DUO CCD area-detector
;
_diffrn_measurement_method '\f and \w scans'
_diffrn_radiation_monochromator graphite
_diffrn_radiation_source 'fine-focus sealed tube'
_diffrn_radiation_type MoK\a
_diffrn_radiation_wavelength 0.71073
_diffrn_reflns_av_R_equivalents 0.0513
_diffrn_reflns_limit_h_max 26
_diffrn_reflns_limit_h_min -26
_diffrn_reflns_limit_k_max 10
_diffrn_reflns_limit_k_min -10
_diffrn_reflns_limit_l_max 17
_diffrn_reflns_limit_l_min -17
_diffrn_reflns_number 35418
_diffrn_reflns_theta_full 25.242
_diffrn_reflns_theta_max 30.602
_diffrn_reflns_theta_min 2.194
_exptl_absorpt_coefficient_mu 2.583
_exptl_absorpt_correction_T_max 0.4083
_exptl_absorpt_correction_T_min 0.3202
_exptl_absorpt_correction_type multi-scan
_exptl_absorpt_process_details
;
(SADABS; Bruker, 2012)
;
_exptl_crystal_colour colourless
_exptl_crystal_density_diffrn 1.466
_exptl_crystal_description plate
_exptl_crystal_F_000 728
_exptl_crystal_size_max 0.379
_exptl_crystal_size_mid 0.249
_exptl_crystal_size_min 0.087
_refine_diff_density_max 0.385
_refine_diff_density_min -0.246
_refine_ls_extinction_method none
_refine_ls_goodness_of_fit_ref 1.008
_refine_ls_hydrogen_treatment mixed
_refine_ls_matrix_type full
_refine_ls_number_parameters 198
_refine_ls_number_reflns 4897
_refine_ls_number_restraints 0
_refine_ls_restrained_S_all 1.008
_refine_ls_R_factor_all 0.0672
_refine_ls_R_factor_gt 0.0353
_refine_ls_shift/su_max 0.001
_refine_ls_shift/su_mean 0.000
_refine_ls_structure_factor_coef Fsqd
_refine_ls_weighting_details 'w=1/[\s^2^(Fo^2^)+(0.0364P)^2^+0.3328P] where P=(Fo^2^+2Fc^2^)/3'
_refine_ls_weighting_scheme calc
_refine_ls_wR_factor_gt 0.0709
_refine_ls_wR_factor_ref 0.0800
_reflns_number_gt 3392
_reflns_number_total 4897
_reflns_threshold_expression 'I > 2\s(I)'
_cod_data_source_file rz5239sup1.cif
_cod_data_source_block I
_cod_database_code 2242547
_shelx_space_group_comment
;
The symmetry employed for this shelxl refinement is uniquely defined
by the following loop, which should always be used as a source of
symmetry information in preference to the above space-group names.
They are only intended as comments.
;
_shelx_estimated_absorpt_t_min 0.441
_shelx_estimated_absorpt_t_max 0.806

loop_
_space_group_symop_operation_xyz
'x, y, z'
'-x, y+1/2, -z+1/2'
'-x, -y, -z'
'x, -y-1/2, z-1/2'

loop_
_atom_site_type_symbol
_atom_site_label
_atom_site_fract_x
_atom_site_fract_y
_atom_site_fract_z
_atom_site_U_iso_or_equiv
_atom_site_adp_type
_atom_site_calc_flag
_atom_site_occupancy
Br Br1 0.18668(2) 0.58832(3) 0.43377(2) 0.04161(8) Uani d 1
O O1 0.16460(7) 0.2172(2) 0.22373(11) 0.0449(3) Uani d 1
N N1 0.09073(8) 0.11925(19) 0.39566(12) 0.0287(3) Uani d 1
N N2 -0.12926(9) 0.1691(3) 0.35275(16) 0.0399(4) Uani d 1
H H1N2 -0.1522(14) 0.122(3) 0.294(2) 0.060(8) Uiso d 1
H H2N2 -0.1491(11) 0.232(3) 0.3994(18) 0.046(6) Uiso d 1
C C1 0.28202(10) 0.1231(3) 0.31057(14) 0.0334(4) Uani d 1
C C2 0.32236(11) 0.1050(4) 0.43067(16) 0.0487(6) Uani d 1
H H2A 0.3014 0.0049 0.4699 0.058 Uiso calc 1
H H2B 0.3180 0.2204 0.4717 0.058 Uiso calc 1
C C3 0.40229(11) 0.0632(4) 0.4260(2) 0.0617(7) Uani d 1
H H3A 0.4278 0.0525 0.5029 0.074 Uiso calc 1
C C4 0.40873(13) -0.1190(4) 0.3647(2) 0.0647(7) Uani d 1
H H4A 0.3876 -0.2193 0.4034 0.078 Uiso calc 1
H H4B 0.4591 -0.1483 0.3636 0.078 Uiso calc 1
C C5 0.37011(12) -0.1023(4) 0.2448(2) 0.0551(6) Uani d 1
H H5A 0.3751 -0.2198 0.2045 0.066 Uiso calc 1
C C6 0.28984(11) -0.0621(3) 0.24763(17) 0.0433(5) Uani d 1
H H6A 0.2687 -0.1634 0.2855 0.052 Uiso calc 1
H H6B 0.2646 -0.0533 0.1713 0.052 Uiso calc 1
C C7 0.31564(11) 0.2816(3) 0.2499(2) 0.0513(5) Uani d 1
H H7A 0.3111 0.3987 0.2891 0.062 Uiso calc 1
H H7B 0.2906 0.2941 0.1737 0.062 Uiso calc 1
C C8 0.43485(13) 0.2227(5) 0.3659(3) 0.0765(8) Uani d 1
H H8A 0.4306 0.3390 0.4060 0.092 Uiso calc 1
H H8B 0.4856 0.1988 0.3639 0.092 Uiso calc 1
C C9 0.40260(13) 0.0572(4) 0.1841(2) 0.0672(8) Uani d 1
H H9A 0.4531 0.0318 0.1808 0.081 Uiso calc 1
H H9B 0.3779 0.0676 0.1076 0.081 Uiso calc 1
C C10 0.39530(12) 0.2385(4) 0.2467(2) 0.0653(7) Uani d 1
H H10A 0.4166 0.3403 0.2077 0.078 Uiso calc 1
C C11 0.20180(10) 0.1573(3) 0.30656(14) 0.0317(4) Uani d 1
C C12 0.16924(9) 0.0976(3) 0.40968(15) 0.0301(4) Uani d 1
H H12A 0.1813 -0.0324 0.4260 0.036 Uiso calc 1
H H12B 0.1905 0.1715 0.4738 0.036 Uiso calc 1
C C13 0.04945(10) 0.0291(3) 0.31040(15) 0.0357(4) Uani d 1
H H13A 0.0718 -0.0446 0.2616 0.043 Uiso calc 1
C C14 -0.02299(10) 0.0429(3) 0.29395(15) 0.0353(4) Uani d 1
H H14A -0.0498 -0.0198 0.2341 0.042 Uiso calc 1
C C15 -0.05818(10) 0.1526(3) 0.36771(14) 0.0295(4) Uani d 1
C C16 -0.01401(9) 0.2433(2) 0.45605(14) 0.0300(4) Uani d 1
H H16A -0.0348 0.3164 0.5069 0.036 Uiso calc 1
C C17 0.05879(10) 0.2251(2) 0.46772(14) 0.0297(4) Uani d 1
H H17A 0.0872 0.2867 0.5264 0.036 Uiso calc 1

loop_
_atom_site_aniso_label
_atom_site_aniso_U_11
_atom_site_aniso_U_22
_atom_site_aniso_U_33
_atom_site_aniso_U_12
_atom_site_aniso_U_13
_atom_site_aniso_U_23
Br1 0.05492(14) 0.03289(11) 0.03750(11) 0.00147(9) 0.00823(8) -0.00127(8)
O1 0.0371(8) 0.0609(10) 0.0352(7) 0.0074(7) 0.0001(6) 0.0094(7)
N1 0.0278(8) 0.0256(8) 0.0330(7) -0.0007(6) 0.0051(6) -0.0020(6)
N2 0.0300(9) 0.0507(11) 0.0389(9) 0.0022(8) 0.0051(8) -0.0078(8)
C1 0.0276(9) 0.0426(11) 0.0295(8) -0.0005(8) 0.0028(7) 0.0024(7)
C2 0.0304(10) 0.0816(17) 0.0330(9) -0.0033(11) 0.0009(8) -0.0015(10)
C3 0.0273(11) 0.109(2) 0.0454(12) 0.0014(13) -0.0049(9) 0.0035(13)
C4 0.0344(12) 0.092(2) 0.0681(16) 0.0187(13) 0.0077(11) 0.0252(14)
C5 0.0452(13) 0.0659(16) 0.0550(13) 0.0171(11) 0.0094(10) -0.0039(11)
C6 0.0355(11) 0.0506(13) 0.0427(10) 0.0056(9) 0.0018(8) -0.0041(9)
C7 0.0434(12) 0.0528(14) 0.0613(13) 0.0005(10) 0.0198(10) 0.0138(11)
C8 0.0323(13) 0.102(2) 0.096(2) -0.0162(14) 0.0110(13) -0.0112(18)
C9 0.0450(14) 0.105(2) 0.0562(14) 0.0200(14) 0.0234(11) 0.0144(14)
C10 0.0453(14) 0.0729(18) 0.0839(18) -0.0032(12) 0.0307(13) 0.0217(15)
C11 0.0312(10) 0.0329(9) 0.0309(9) -0.0004(8) 0.0035(7) -0.0012(7)
C12 0.0248(9) 0.0298(9) 0.0357(8) 0.0041(7) 0.0042(7) 0.0028(7)
C13 0.0352(10) 0.0347(10) 0.0380(9) -0.0021(8) 0.0076(8) -0.0130(8)
C14 0.0345(10) 0.0373(10) 0.0342(9) -0.0045(8) 0.0052(8) -0.0107(8)
C15 0.0307(10) 0.0277(8) 0.0308(8) 0.0011(7) 0.0067(7) 0.0031(7)
C16 0.0336(10) 0.0288(9) 0.0290(8) 0.0024(8) 0.0089(7) -0.0017(7)
C17 0.0362(10) 0.0256(8) 0.0275(8) -0.0022(7) 0.0053(7) -0.0013(7)

loop_
_atom_type_symbol
_atom_type_description
_atom_type_scat_dispersion_real
_atom_type_scat_dispersion_imag
_atom_type_scat_source
C C 0.0033 0.0016 'International Tables Vol C Tables 4.2.6.8 and 6.1.1.4'
H H 0.0000 0.0000 'International Tables Vol C Tables 4.2.6.8 and 6.1.1.4'
N N 0.0061 0.0033 'International Tables Vol C Tables 4.2.6.8 and 6.1.1.4'
O O 0.0106 0.0060 'International Tables Vol C Tables 4.2.6.8 and 6.1.1.4'
Br Br -0.2901 2.4595 'International Tables Vol C Tables 4.2.6.8 and 6.1.1.4'

loop_
_geom_angle_atom_site_label_1
_geom_angle_atom_site_label_2
_geom_angle_atom_site_label_3
_geom_angle
C17 N1 C13 119.43(15)
C17 N1 C12 121.03(15)
C13 N1 C12 119.53(15)
C15 N2 H1N2 117.3(18)
C15 N2 H2N2 119.2(14)
H1N2 N2 H2N2 123(2)
C11 C1 C7 109.85(16)
C11 C1 C2 113.40(15)
C7 C1 C2 109.10(17)
C11 C1 C6 106.61(15)
C7 C1 C6 109.20(16)
C2 C1 C6 108.58(17)
C1 C2 C3 109.56(16)
C1 C2 H2A 109.8
C3 C2 H2A 109.8
C1 C2 H2B 109.8
C3 C2 H2B 109.8
H2A C2 H2B 108.2
C4 C3 C8 110.5(2)
C4 C3 C2 109.4(2)
C8 C3 C2 109.3(2)
C4 C3 H3A 109.2
C8 C3 H3A 109.2
C2 C3 H3A 109.2
C3 C4 C5 109.4(2)
C3 C4 H4A 109.8
C5 C4 H4A 109.8
C3 C4 H4B 109.8
C5 C4 H4B 109.8
H4A C4 H4B 108.2
C4 C5 C9 109.9(2)
C4 C5 C6 109.24(19)
C9 C5 C6 109.26(19)
C4 C5 H5A 109.5
C9 C5 H5A 109.5
C6 C5 H5A 109.5
C5 C6 C1 109.47(17)
C5 C6 H6A 109.8
C1 C6 H6A 109.8
C5 C6 H6B 109.8
C1 C6 H6B 109.8
H6A C6 H6B 108.2
C1 C7 C10 109.44(19)
C1 C7 H7A 109.8
C10 C7 H7A 109.8
C1 C7 H7B 109.8
C10 C7 H7B 109.8
H7A C7 H7B 108.2
C10 C8 C3 109.1(2)
C10 C8 H8A 109.9
C3 C8 H8A 109.9
C10 C8 H8B 109.9
C3 C8 H8B 109.9
H8A C8 H8B 108.3
C10 C9 C5 109.47(19)
C10 C9 H9A 109.8
C5 C9 H9A 109.8
C10 C9 H9B 109.8
C5 C9 H9B 109.8
H9A C9 H9B 108.2
C9 C10 C8 109.7(2)
C9 C10 C7 110.0(2)
C8 C10 C7 109.8(2)
C9 C10 H10A 109.1
C8 C10 H10A 109.1
C7 C10 H10A 109.1
O1 C11 C12 121.17(16)
O1 C11 C1 122.46(16)
C12 C11 C1 116.20(15)
N1 C12 C11 113.06(14)
N1 C12 H12A 109.0
C11 C12 H12A 109.0
N1 C12 H12B 109.0
C11 C12 H12B 109.0
H12A C12 H12B 107.8
C14 C13 N1 122.10(16)
C14 C13 H13A 119.0
N1 C13 H13A 119.0
C13 C14 C15 119.97(17)
C13 C14 H14A 120.0
C15 C14 H14A 120.0
N2 C15 C16 122.28(17)
N2 C15 C14 121.01(17)
C16 C15 C14 116.71(16)
C17 C16 C15 120.57(16)
C17 C16 H16A 119.7
C15 C16 H16A 119.7
N1 C17 C16 121.23(16)
N1 C17 H17A 119.4
C16 C17 H17A 119.4

loop_
_geom_bond_atom_site_label_1
_geom_bond_atom_site_label_2
_geom_bond_distance
O1 C11 1.208(2)
N1 C17 1.352(2)
N1 C13 1.354(2)
N1 C12 1.466(2)
N2 C15 1.325(2)
N2 H1N2 0.85(3)
N2 H2N2 0.84(2)
C1 C11 1.518(3)
C1 C7 1.530(3)
C1 C2 1.534(3)
C1 C6 1.542(3)
C2 C3 1.538(3)
C2 H2A 0.9700
C2 H2B 0.9700
C3 C4 1.509(4)
C3 C8 1.523(4)
C3 H3A 0.9800
C4 C5 1.520(3)
C4 H4A 0.9700
C4 H4B 0.9700
C5 C9 1.526(4)
C5 C6 1.538(3)
C5 H5A 0.9800
C6 H6A 0.9700
C6 H6B 0.9700
C7 C10 1.531(3)
C7 H7A 0.9700
C7 H7B 0.9700
C8 C10 1.517(4)
C8 H8A 0.9700
C8 H8B 0.9700
C9 C10 1.514(4)
C9 H9A 0.9700
C9 H9B 0.9700
C10 H10A 0.9800
C11 C12 1.517(2)
C12 H12A 0.9700
C12 H12B 0.9700
C13 C14 1.348(3)
C13 H13A 0.9300
C14 C15 1.414(2)
C14 H14A 0.9300
C15 C16 1.407(2)
C16 C17 1.359(2)
C16 H16A 0.9300
C17 H17A 0.9300

loop_
_geom_hbond_atom_site_label_D
_geom_hbond_atom_site_label_H
_geom_hbond_atom_site_label_A
_geom_hbond_site_symmetry_A
_geom_hbond_distance_DH
_geom_hbond_distance_HA
_geom_hbond_distance_DA
_geom_hbond_angle_DHA
_geom_hbond_publ_flag
N2 H1N2 Br1 2_545 0.84(2) 2.73(2) 3.499(2) 153(2) yes
N2 H2N2 Br1 3_566 0.85(2) 2.56(2) 3.393(2) 169(2) yes
C12 H12A Br1 1_545 0.97 2.72 3.664(2) 166 yes
C17 H17A O1 4_566 0.93 2.59 3.434(2) 150 yes
C14 H14A Cg1 2_545 0.93 2.94 3.608(2) 130 yes

loop_
_geom_torsion_atom_site_label_1
_geom_torsion_atom_site_label_2
_geom_torsion_atom_site_label_3
_geom_torsion_atom_site_label_4
_geom_torsion
C11 C1 C2 C3 177.81(19)
C7 C1 C2 C3 -59.4(2)
C6 C1 C2 C3 59.5(2)
C1 C2 C3 C4 -60.9(3)
C1 C2 C3 C8 60.3(3)
C8 C3 C4 C5 -59.1(3)
C2 C3 C4 C5 61.3(3)
C3 C4 C5 C9 58.7(2)
C3 C4 C5 C6 -61.2(3)
C4 C5 C6 C1 60.4(2)
C9 C5 C6 C1 -59.9(2)
C11 C1 C6 C5 178.04(16)
C7 C1 C6 C5 59.4(2)
C2 C1 C6 C5 -59.5(2)
C11 C1 C7 C10 -175.80(19)
C2 C1 C7 C10 59.3(2)
C6 C1 C7 C10 -59.2(2)
C4 C3 C8 C10 59.7(3)
C2 C3 C8 C10 -60.7(3)
C4 C5 C9 C10 -59.4(3)
C6 C5 C9 C10 60.4(3)
C5 C9 C10 C8 60.2(3)
C5 C9 C10 C7 -60.7(3)
C3 C8 C10 C9 -59.9(3)
C3 C8 C10 C7 61.0(3)
C1 C7 C10 C9 60.2(2)
C1 C7 C10 C8 -60.5(3)
C7 C1 C11 O1 40.2(3)
C2 C1 C11 O1 162.52(19)
C6 C1 C11 O1 -78.1(2)
C7 C1 C11 C12 -144.55(17)
C2 C1 C11 C12 -22.2(2)
C6 C1 C11 C12 97.25(18)
C17 N1 C12 C11 -122.92(17)
C13 N1 C12 C11 58.3(2)
O1 C11 C12 N1 0.6(3)
C1 C11 C12 N1 -174.80(15)
C17 N1 C13 C14 0.7(3)
C12 N1 C13 C14 179.53(17)
N1 C13 C14 C15 -0.6(3)
C13 C14 C15 N2 179.56(19)
C13 C14 C15 C16 0.1(3)
N2 C15 C16 C17 -179.07(18)
C14 C15 C16 C17 0.4(3)
C13 N1 C17 C16 -0.2(3)
C12 N1 C17 C16 -179.00(16)
C15 C16 C17 N1 -0.4(3)

_cod_database_fobs_code 2242547
